data_2102913
loop_
_publ_author_name
'Palewicz, Andrzej'
'Przenioslo, Radoslaw'
'Sosnowska, Izabela'
'Hewat, Alan'

_publ_section_title
;
 Atomic displacements in BiFeO~3~ as a function of temperature: neutron
 diffraction study
;
_journal_coeditor_code CK5024
_journal_issue 4
_journal_name_full 'Acta Crystallographica Section B'
_journal_page_first 537
_journal_page_last 544
_journal_paper_doi 10.1107/S0108768107023956
_journal_volume 63
_journal_year 2007
_chemical_formula_structural BiFeO3
_chemical_formula_sum 'Bi Fe O3'
_chemical_name_systematic ' Bismuth ferrite'
_space_group_IT_number 161
_symmetry_cell_setting rhombohedral
_symmetry_space_group_name_Hall 'R 3 -2"c'
_symmetry_space_group_name_H-M 'R 3 c :H'
_cell_angle_alpha 90.00000
_cell_angle_beta 90.00000
_cell_angle_gamma 120.00000
_cell_formula_units_Z 6
_cell_length_a 5.59771(6)
_cell_length_b 5.59771(6)
_cell_length_c 13.93538(18)
_cell_measurement_temperature 623
_cell_volume 378.155(8)
_computing_structure_refinement FULLPROF
_diffrn_radiation_probe neutron
_diffrn_radiation_type 'Constant Wavelength Neutron Diffraction'
_diffrn_radiation_wavelength 1.59440
_refine_ls_number_parameters 47
_refine_ls_number_reflns 85
_refine_ls_number_restraints 0
_cod_data_source_file ck5024.cif
_cod_data_source_block BiFeO3_623K
_cod_depositor_comments
;
 Adding the _cell_formula_units_Z and _chemical_formula_sum data items
 after consulting the original publication.

 Antanas Vaitkus,
 2017-08-07

The following automatic conversions were performed:
'_symmetry_cell_setting' value 'Rhombohedral' changed to 'rhombohedral'
according to '/home/saulius/struct/CIF-dictionaries/cif_core.dic'
dictionary named 'cif_core.dic' version 2.4.1 from 2010-06-29.

Automatic conversion script
Id: cif_fix_enum 1527 2010-12-29 10:47:43Z saulius 

The following automatic conversions were performed:

'_symmetry_cell_setting' value 'Rhombohedral' changed to
'rhombohedral' according to
/home/saulius/struct/CIF-dictionaries/cif_core.dic dictionary named
'cif_core.dic' version 2.4.1 from 2010-06-29.

Automatic conversion script
Id: cif_fix_values 1715 2011-07-08 13:25:40Z adriana 
;
_cod_original_cell_volume 378.156(7)
_cod_original_sg_symbol_H-M 'R 3 C'
_cod_database_code 2102913

loop_
_symmetry_equiv_pos_as_xyz
x,y,z
-y,x-y,z
-x+y,-x,z
-y,-x,z+1/2
-x+y,y,z+1/2
x,x-y,z+1/2
x+2/3,y+1/3,z+1/3
-y+2/3,x-y+1/3,z+1/3
-x+y+2/3,-x+1/3,z+1/3
-y+2/3,-x+1/3,z+5/6
-x+y+2/3,y+1/3,z+5/6
x+2/3,x-y+1/3,z+5/6
x+1/3,y+2/3,z+2/3
-y+1/3,x-y+2/3,z+2/3
-x+y+1/3,-x+2/3,z+2/3
-y+1/3,-x+2/3,z+1/6
-x+y+1/3,y+2/3,z+1/6
x+1/3,x-y+2/3,z+1/6

loop_
_atom_site_type_symbol
_atom_site_label
_atom_site_fract_x
_atom_site_fract_y
_atom_site_fract_z
_atom_site_U_iso_or_equiv
_atom_site_adp_type
_atom_site_occupancy
BI BI 0.00000 0.00000 0.00000 0.0171(9) Uani 1.00000
FE FE 0.00000 0.00000 0.22125(11) 0.0106(8) Uani 1.00000
O O1 0.4481(3) 0.0171(4) 0.95308(16) 0.0169(3) Uani 1.00001

loop_
_atom_site_aniso_label
_atom_site_aniso_U_11
_atom_site_aniso_U_22
_atom_site_aniso_U_33
_atom_site_aniso_U_12
_atom_site_aniso_U_13
_atom_site_aniso_U_23
_atom_site_aniso_type_symbol
BI 0.0219(9) 0.0219(9) 0.0075(10) 0.0110(9) 0.00000 0.00000 BI
FE 0.0099(6) 0.0099(6) 0.0121(10) 0.0050(6) 0.00000 0.00000 FE
O1 0.0232(3) 0.0149(4) 0.0125(3) 0.0079(3) 0.0023(3) -0.0038(3) O

loop_
_atom_type_symbol
_atom_type_scat_source
BI V.F._Sears_Neutron_News_3_26_(1992)
FE V.F._Sears_Neutron_News_3_26_(1992)
O V.F._Sears_Neutron_News_3_26_(1992)
